data_4085701
loop_
_publ_author_name
'Raphael Karikachery, Alice'
'Masjedi, Mehdi'
'Sharp, Paul R.'

_publ_section_title
;
 Thermal and Photochemical Ring-Bromination in Naphthyl-, Naphthdiyl-, and
 Dicarboximideperyl-Platinum Complexes
;
_journal_issue 9
_journal_name_full Organometallics
_journal_page_first 1635
_journal_paper_doi 10.1021/om501322f
_journal_volume 34
_journal_year 2015
_chemical_formula_sum 'C46 H76 Br8 P4 Pt2'
_chemical_formula_weight 1782.40
_chemical_name_systematic
;
 ?
;
_space_group_crystal_system triclinic
_space_group_IT_number 2
_space_group_name_Hall '-P 1'
_space_group_name_H-M_alt 'P -1'
_symmetry_space_group_name_Hall '-P 1'
_symmetry_space_group_name_H-M 'P -1'
_atom_sites_solution_hydrogens geom
_atom_sites_solution_primary direct
_atom_sites_solution_secondary difmap
_audit_creation_method SHELXL-2014
_cell_angle_alpha 101.664(2)
_cell_angle_beta 90.484(2)
_cell_angle_gamma 110.6440(10)
_cell_formula_units_Z 2
_cell_length_a 13.5673(19)
_cell_length_b 14.476(2)
_cell_length_c 16.057(2)
_cell_measurement_reflns_used 9988
_cell_measurement_temperature 173(2)
_cell_measurement_theta_max 27.5
_cell_measurement_theta_min 2.2
_cell_volume 2879.2(7)
_computing_cell_refinement 'APEX2 (Bruker AXS, 2008)'
_computing_data_collection 'APEX2 (Bruker AXS, 2008)'
_computing_data_reduction 'APEX2 (Bruker AXS, 2008)'
_computing_molecular_graphics 'X-SEED, Barbour, 2001'
_computing_publication_material 'CIFTAB (Sheldrick, 1997)'
_computing_structure_refinement 'SHELXL-2014 (Sheldrick, 2014)'
_computing_structure_solution 'SHELXS-97 (Sheldrick, 1997)'
_diffrn_ambient_temperature 173(2)
_diffrn_measured_fraction_theta_full 0.998
_diffrn_measured_fraction_theta_max 0.985
_diffrn_measurement_device_type 'Bruker APEXII CCD area detector'
_diffrn_measurement_method 'omega scans'
_diffrn_radiation_monochromator graphite
_diffrn_radiation_type MoK\a
_diffrn_radiation_wavelength 0.71073
_diffrn_reflns_av_R_equivalents 0.0351
_diffrn_reflns_av_unetI/netI 0.0417
_diffrn_reflns_laue_measured_fraction_full 0.998
_diffrn_reflns_laue_measured_fraction_max 0.985
_diffrn_reflns_limit_h_max 17
_diffrn_reflns_limit_h_min -17
_diffrn_reflns_limit_k_max 18
_diffrn_reflns_limit_k_min -18
_diffrn_reflns_limit_l_max 20
_diffrn_reflns_limit_l_min -20
_diffrn_reflns_number 34034
_diffrn_reflns_point_group_measured_fraction_full 0.998
_diffrn_reflns_point_group_measured_fraction_max 0.985
_diffrn_reflns_theta_full 25.242
_diffrn_reflns_theta_max 27.527
_diffrn_reflns_theta_min 1.610
_diffrn_source 'fine-focus sealed tube'
_diffrn_standards_decay_% 0.0
_exptl_absorpt_coefficient_mu 10.546
_exptl_absorpt_correction_T_max 0.30
_exptl_absorpt_correction_T_min 0.12
_exptl_absorpt_correction_type multi-scan
_exptl_absorpt_process_details
;
 Data were corrected for decay and absorption using the program SADABS 
 (Sheldrick, G. M. (2003). SADABS. Version 2.10. University of
 G\"ottingen, Germany).
;
_exptl_crystal_colour Orange
_exptl_crystal_density_diffrn 2.056
_exptl_crystal_density_method 'not measured'
_exptl_crystal_description Plate
_exptl_crystal_F_000 1696
_exptl_crystal_size_max 0.40
_exptl_crystal_size_mid 0.35
_exptl_crystal_size_min 0.15
_refine_diff_density_max 0.999
_refine_diff_density_min -1.360
_refine_diff_density_rms 0.133
_refine_ls_extinction_method none
_refine_ls_goodness_of_fit_ref 1.015
_refine_ls_hydrogen_treatment constr
_refine_ls_matrix_type full
_refine_ls_number_parameters 553
_refine_ls_number_reflns 13057
_refine_ls_number_restraints 0
_refine_ls_restrained_S_all 1.015
_refine_ls_R_factor_all 0.0305
_refine_ls_R_factor_gt 0.0235
_refine_ls_shift/su_max 0.002
_refine_ls_shift/su_mean 0.000
_refine_ls_structure_factor_coef Fsqd
_refine_ls_weighting_details 'calc w=1/[\s^2^(Fo^2^)+(0.0201P)^2^+0.0000P] where P=(Fo^2^+2Fc^2^)/3'
_refine_ls_weighting_scheme calc
_refine_ls_wR_factor_gt 0.0528
_refine_ls_wR_factor_ref 0.0550
_reflns_Friedel_coverage 0.000
_reflns_number_gt 11393
_reflns_number_total 13057
_reflns_threshold_expression 'I > 2\s(I)'
_cod_data_source_file om501322f_si_002.cif
_cod_data_source_block '[trans-Pt(PEt3)2(Br)3]2(6,7-Br2-1,4-naphthdiyl)_11'
_cod_depositor_comments 'Adding full bibliography for 4085699--4085702.cif.'
_cod_database_code 4085701
_shelx_space_group_comment
;
The symmetry employed for this shelxl refinement is uniquely defined
by the following loop, which should always be used as a source of
symmetry information in preference to the above space-group names.
They are only intended as comments.
;
_shelx_estimated_absorpt_t_min 0.101
_shelx_estimated_absorpt_t_max 0.301
_shelxl_version_number 2014-3

loop_
_symmetry_equiv_pos_as_xyz
'x, y, z'
'-x, -y, -z'

loop_
_atom_site_label
_atom_site_type_symbol
_atom_site_fract_x
_atom_site_fract_y
_atom_site_fract_z
_atom_site_U_iso_or_equiv
_atom_site_adp_type
_atom_site_occupancy
_atom_site_site_symmetry_order
_atom_site_calc_flag
_atom_site_refinement_flags_posn
_atom_site_refinement_flags_adp
Pt1 Pt 0.96139(2) 0.72381(2) 0.35436(2) 0.01287(3) Uani 1 1 d . .
Br1 Br 1.13013(2) 0.86822(3) 0.43127(2) 0.02159(7) Uani 1 1 d . .
P1 P 1.02355(6) 0.76237(7) 0.22128(5) 0.01697(17) Uani 1 1 d . .
C1 C 0.8197(2) 0.6087(3) 0.2962(2) 0.0160(7) Uani 1 1 d . .
Pt2 Pt 0.45227(2) 0.35292(2) 0.21037(2) 0.01376(3) Uani 1 1 d . .
Br2 Br 0.87871(2) 0.85223(2) 0.35834(2) 0.01896(7) Uani 1 1 d . .
P2 P 0.90529(6) 0.69343(7) 0.49164(5) 0.01603(17) Uani 1 1 d . .
C2 C 0.7270(2) 0.6184(2) 0.32302(19) 0.0155(6) Uani 1 1 d . .
H2 H 0.7315 0.6787 0.3623 0.019 Uiso 1 1 calc R U
Br3 Br 1.06092(3) 0.61061(3) 0.36138(2) 0.02098(7) Uani 1 1 d . .
P3 P 0.40949(6) 0.48616(7) 0.16999(5) 0.01666(17) Uani 1 1 d . .
C3 C 0.6255(2) 0.5442(3) 0.2957(2) 0.0172(7) Uani 1 1 d . .
H3 H 0.5656 0.5573 0.3172 0.021 Uiso 1 1 calc R U
Br4 Br 0.25431(2) 0.23931(3) 0.18159(2) 0.02483(8) Uani 1 1 d . .
P4 P 0.48701(7) 0.21390(7) 0.24837(5) 0.01860(18) Uani 1 1 d . .
C4 C 0.6096(2) 0.4542(2) 0.23958(19) 0.0136(6) Uani 1 1 d . .
Br5 Br 0.42560(3) 0.39774(3) 0.36409(2) 0.02083(7) Uani 1 1 d . .
C5 C 0.6973(3) 0.3504(3) 0.1497(2) 0.0190(7) Uani 1 1 d . .
H5 H 0.6299 0.2986 0.1330 0.023 Uiso 1 1 calc R U
Br6 Br 0.46780(3) 0.30387(3) 0.05530(2) 0.02223(8) Uani 1 1 d . .
C6 C 0.7840(3) 0.3344(3) 0.1170(2) 0.0206(7) Uani 1 1 d . .
Br7 Br 1.00688(3) 0.39416(4) 0.09567(3) 0.04730(13) Uani 1 1 d . .
C7 C 0.8837(3) 0.4100(3) 0.1408(2) 0.0215(7) Uani 1 1 d . .
Br8 Br 0.76523(3) 0.20920(3) 0.04219(3) 0.04051(11) Uani 1 1 d . .
C8 C 0.8937(2) 0.4974(3) 0.1973(2) 0.0190(7) Uani 1 1 d . .
H8 H 0.9624 0.5478 0.2122 0.023 Uiso 1 1 calc R U
C9 C 0.8068(2) 0.5172(2) 0.23496(19) 0.0154(6) Uani 1 1 d . .
C10 C 0.7033(2) 0.4407(2) 0.20743(19) 0.0143(6) Uani 1 1 d . .
C11 C 1.1298(3) 0.7186(3) 0.1824(2) 0.0233(8) Uani 1 1 d . .
H11A H 1.1088 0.6464 0.1846 0.028 Uiso 1 1 calc R U
H11B H 1.1358 0.7227 0.1218 0.028 Uiso 1 1 calc R U
C12 C 1.2384(3) 0.7755(3) 0.2303(3) 0.0341(9) Uani 1 1 d . .
H12A H 1.2606 0.8473 0.2289 0.051 Uiso 1 1 calc R U
H12B H 1.2894 0.7477 0.2031 0.051 Uiso 1 1 calc R U
H12C H 1.2353 0.7682 0.2897 0.051 Uiso 1 1 calc R U
C13 C 1.0767(3) 0.8989(3) 0.2261(2) 0.0215(7) Uani 1 1 d . .
H13A H 1.0223 0.9272 0.2460 0.026 Uiso 1 1 calc R U
H13B H 1.1385 0.9307 0.2690 0.026 Uiso 1 1 calc R U
C14 C 1.1105(3) 0.9277(3) 0.1413(2) 0.0319(9) Uani 1 1 d . .
H14A H 1.1655 0.9014 0.1214 0.048 Uiso 1 1 calc R U
H14B H 1.1382 1.0016 0.1494 0.048 Uiso 1 1 calc R U
H14C H 1.0494 0.8988 0.0987 0.048 Uiso 1 1 calc R U
C15 C 0.9263(3) 0.7098(3) 0.1287(2) 0.0238(8) Uani 1 1 d . .
H15A H 0.9629 0.7273 0.0778 0.029 Uiso 1 1 calc R U
H15B H 0.8989 0.6352 0.1199 0.029 Uiso 1 1 calc R U
C16 C 0.8321(3) 0.7449(3) 0.1335(2) 0.0334(9) Uani 1 1 d . .
H16A H 0.7892 0.7200 0.1787 0.050 Uiso 1 1 calc R U
H16B H 0.7889 0.7181 0.0787 0.050 Uiso 1 1 calc R U
H16C H 0.8578 0.8190 0.1462 0.050 Uiso 1 1 calc R U
C17 C 0.8403(3) 0.7765(3) 0.5468(2) 0.0230(8) Uani 1 1 d . .
H17A H 0.7870 0.7790 0.5057 0.028 Uiso 1 1 calc R U
H17B H 0.8019 0.7459 0.5925 0.028 Uiso 1 1 calc R U
C18 C 0.9124(3) 0.8843(3) 0.5865(2) 0.0335(9) Uani 1 1 d . .
H18A H 0.9559 0.8843 0.6354 0.050 Uiso 1 1 calc R U
H18B H 0.8694 0.9254 0.6055 0.050 Uiso 1 1 calc R U
H18C H 0.9582 0.9127 0.5440 0.050 Uiso 1 1 calc R U
C19 C 1.0155(3) 0.7106(3) 0.5672(2) 0.0219(7) Uani 1 1 d . .
H19A H 1.0568 0.6703 0.5395 0.026 Uiso 1 1 calc R U
H19B H 1.0627 0.7827 0.5796 0.026 Uiso 1 1 calc R U
C20 C 0.9834(3) 0.6803(3) 0.6520(2) 0.0296(9) Uani 1 1 d . .
H20A H 0.9335 0.7116 0.6758 0.044 Uiso 1 1 calc R U
H20B H 1.0463 0.7033 0.6922 0.044 Uiso 1 1 calc R U
H20C H 0.9497 0.6065 0.6421 0.044 Uiso 1 1 calc R U
C21 C 0.8070(3) 0.5690(3) 0.4925(2) 0.0213(7) Uani 1 1 d . .
H21A H 0.7906 0.5675 0.5523 0.026 Uiso 1 1 calc R U
H21B H 0.7413 0.5618 0.4601 0.026 Uiso 1 1 calc R U
C22 C 0.8360(3) 0.4772(3) 0.4562(2) 0.0272(8) Uani 1 1 d . .
H22A H 0.8443 0.4726 0.3951 0.041 Uiso 1 1 calc R U
H22B H 0.7799 0.4157 0.4644 0.041 Uiso 1 1 calc R U
H22C H 0.9026 0.4841 0.4858 0.041 Uiso 1 1 calc R U
C23 C 0.5206(2) 0.5756(3) 0.1280(2) 0.0200(7) Uani 1 1 d . .
H23A H 0.5843 0.5590 0.1363 0.024 Uiso 1 1 calc R U
H23B H 0.5043 0.5645 0.0657 0.024 Uiso 1 1 calc R U
C24 C 0.5476(3) 0.6881(3) 0.1674(2) 0.0318(9) Uani 1 1 d . .
H24A H 0.4863 0.7067 0.1579 0.048 Uiso 1 1 calc R U
H24B H 0.6076 0.7285 0.1407 0.048 Uiso 1 1 calc R U
H24C H 0.5662 0.7010 0.2289 0.048 Uiso 1 1 calc R U
C25 C 0.3032(3) 0.4421(3) 0.0839(2) 0.0250(8) Uani 1 1 d . .
H25A H 0.3230 0.4019 0.0339 0.030 Uiso 1 1 calc R U
H25B H 0.2381 0.3968 0.1029 0.030 Uiso 1 1 calc R U
C26 C 0.2793(3) 0.5281(3) 0.0563(2) 0.0321(9) Uani 1 1 d . .
H26A H 0.2574 0.5670 0.1050 0.048 Uiso 1 1 calc R U
H26B H 0.2223 0.4995 0.0101 0.048 Uiso 1 1 calc R U
H26C H 0.3429 0.5726 0.0363 0.048 Uiso 1 1 calc R U
C27 C 0.3645(3) 0.5595(3) 0.2563(2) 0.0228(8) Uani 1 1 d . .
H27A H 0.4153 0.5805 0.3073 0.027 Uiso 1 1 calc R U
H27B H 0.3643 0.6216 0.2395 0.027 Uiso 1 1 calc R U
C28 C 0.2531(3) 0.5016(3) 0.2801(2) 0.0280(8) Uani 1 1 d . .
H28A H 0.2003 0.4939 0.2346 0.042 Uiso 1 1 calc R U
H28B H 0.2393 0.5395 0.3337 0.042 Uiso 1 1 calc R U
H28C H 0.2489 0.4347 0.2871 0.042 Uiso 1 1 calc R U
C29 C 0.5010(3) 0.1173(3) 0.1609(2) 0.0270(8) Uani 1 1 d . .
H29A H 0.5519 0.1515 0.1231 0.032 Uiso 1 1 calc R U
H29B H 0.5314 0.0746 0.1853 0.032 Uiso 1 1 calc R U
C30 C 0.3994(3) 0.0492(3) 0.1074(3) 0.0427(11) Uani 1 1 d . .
H30A H 0.3510 0.0090 0.1427 0.064 Uiso 1 1 calc R U
H30B H 0.4149 0.0040 0.0596 0.064 Uiso 1 1 calc R U
H30C H 0.3663 0.0907 0.0853 0.064 Uiso 1 1 calc R U
C31 C 0.3809(3) 0.1407(3) 0.3045(2) 0.0257(8) Uani 1 1 d . .
H31A H 0.3664 0.1879 0.3522 0.031 Uiso 1 1 calc R U
H31B H 0.3161 0.1079 0.2647 0.031 Uiso 1 1 calc R U
C32 C 0.4031(3) 0.0594(3) 0.3401(3) 0.0334(9) Uani 1 1 d . .
H32A H 0.4179 0.0120 0.2936 0.050 Uiso 1 1 calc R U
H32B H 0.3412 0.0227 0.3672 0.050 Uiso 1 1 calc R U
H32C H 0.4643 0.0911 0.3825 0.050 Uiso 1 1 calc R U
C33 C 0.6056(3) 0.2587(3) 0.3230(2) 0.0234(8) Uani 1 1 d . .
H33A H 0.6493 0.3278 0.3173 0.028 Uiso 1 1 calc R U
H33B H 0.5828 0.2644 0.3816 0.028 Uiso 1 1 calc R U
C34 C 0.6768(3) 0.1962(3) 0.3147(3) 0.0409(11) Uani 1 1 d . .
H34A H 0.6356 0.1274 0.3205 0.061 Uiso 1 1 calc R U
H34B H 0.7354 0.2275 0.3595 0.061 Uiso 1 1 calc R U
H34C H 0.7050 0.1937 0.2586 0.061 Uiso 1 1 calc R U
C35 C 0.4516(4) 0.2596(4) 0.5475(2) 0.0405(11) Uani 1 1 d . .
H35 H 0.4106 0.2984 0.5381 0.049 Uiso 1 1 calc R U
C36 C 0.5589(3) 0.2972(3) 0.5425(2) 0.0383(10) Uani 1 1 d . .
H36 H 0.5916 0.3621 0.5302 0.046 Uiso 1 1 calc R U
C37 C 0.6191(3) 0.2419(4) 0.5550(2) 0.0392(10) Uani 1 1 d . .
H37 H 0.6933 0.2680 0.5512 0.047 Uiso 1 1 calc R U
C38 C 0.5714(3) 0.1484(4) 0.5731(3) 0.0453(11) Uani 1 1 d . .
H38 H 0.6128 0.1093 0.5810 0.054 Uiso 1 1 calc R U
C39 C 0.4638(4) 0.1105(4) 0.5802(3) 0.0523(13) Uani 1 1 d . .
H39 H 0.4315 0.0466 0.5944 0.063 Uiso 1 1 calc R U
C40 C 0.4033(4) 0.1666(4) 0.5661(3) 0.0511(13) Uani 1 1 d . .
H40 H 0.3289 0.1407 0.5694 0.061 Uiso 1 1 calc R U
C41 C 0.7436(4) 0.9759(4) 0.1916(3) 0.0592(14) Uani 1 1 d . .
H41 H 0.6854 0.9542 0.2247 0.071 Uiso 1 1 calc R U
C42 C 0.8417(4) 1.0423(4) 0.2310(3) 0.0613(15) Uani 1 1 d . .
H42 H 0.8511 1.0661 0.2913 0.074 Uiso 1 1 calc R U
C43 C 0.9245(4) 1.0732(4) 0.1825(4) 0.0650(16) Uani 1 1 d . .
H43 H 0.9914 1.1187 0.2095 0.078 Uiso 1 1 calc R U
C44 C 0.9123(4) 1.0391(4) 0.0948(4) 0.0623(15) Uani 1 1 d . .
H44 H 0.9701 1.0616 0.0616 0.075 Uiso 1 1 calc R U
C45 C 0.8151(5) 0.9721(4) 0.0560(3) 0.0586(14) Uani 1 1 d . .
H45 H 0.8062 0.9470 -0.0040 0.070 Uiso 1 1 calc R U
C46 C 0.7314(5) 0.9418(4) 0.1040(3) 0.0585(15) Uani 1 1 d . .
H46 H 0.6644 0.8969 0.0768 0.070 Uiso 1 1 calc R U

loop_
_atom_site_aniso_label
_atom_site_aniso_U_11
_atom_site_aniso_U_22
_atom_site_aniso_U_33
_atom_site_aniso_U_23
_atom_site_aniso_U_13
_atom_site_aniso_U_12
Pt1 0.01120(6) 0.00922(7) 0.01672(6) 0.00108(5) 0.00043(4) 0.00291(5)
Br1 0.01703(15) 0.01524(17) 0.02630(17) 0.00235(14) -0.00324(13) -0.00034(13)
P1 0.0161(4) 0.0138(5) 0.0193(4) 0.0030(3) 0.0030(3) 0.0036(3)
C1 0.0125(14) 0.0158(17) 0.0184(15) 0.0053(13) 0.0002(12) 0.0027(13)
Pt2 0.01173(6) 0.01171(7) 0.01557(6) 0.00250(5) 0.00078(4) 0.00178(5)
Br2 0.01914(16) 0.01334(17) 0.02579(17) 0.00396(13) 0.00269(13) 0.00771(13)
P2 0.0171(4) 0.0127(4) 0.0178(4) 0.0026(3) 0.0010(3) 0.0051(3)
C2 0.0164(15) 0.0114(17) 0.0156(15) 0.0000(13) 0.0001(12) 0.0029(13)
Br3 0.02011(16) 0.01816(18) 0.02790(17) 0.00432(14) 0.00185(13) 0.01123(14)
P3 0.0156(4) 0.0158(5) 0.0181(4) 0.0043(3) 0.0004(3) 0.0048(4)
C3 0.0128(15) 0.0196(18) 0.0204(16) 0.0064(14) 0.0007(12) 0.0062(14)
Br4 0.01450(15) 0.02009(19) 0.03531(19) 0.00805(15) -0.00155(14) -0.00029(14)
P4 0.0188(4) 0.0145(5) 0.0213(4) 0.0043(4) 0.0015(3) 0.0045(4)
C4 0.0115(14) 0.0095(16) 0.0176(15) 0.0049(13) 0.0005(12) 0.0001(12)
Br5 0.02263(17) 0.02169(19) 0.01838(16) 0.00537(14) 0.00576(13) 0.00766(14)
C5 0.0172(16) 0.0121(17) 0.0220(16) -0.0007(14) -0.0004(13) 0.0010(14)
Br6 0.02611(17) 0.02172(19) 0.01633(15) 0.00126(14) 0.00057(13) 0.00724(15)
C6 0.0235(17) 0.0123(17) 0.0223(17) -0.0045(14) 0.0049(14) 0.0064(14)
Br7 0.02019(19) 0.0433(3) 0.0606(3) -0.0222(2) 0.01216(18) 0.00819(18)
C7 0.0177(16) 0.0212(19) 0.0251(18) 0.0009(15) 0.0073(14) 0.0087(15)
Br8 0.0331(2) 0.0203(2) 0.0531(3) -0.01491(19) 0.01562(18) 0.00378(17)
C8 0.0137(15) 0.0157(18) 0.0217(16) 0.0003(14) 0.0018(13) 0.0001(14)
C9 0.0189(16) 0.0136(17) 0.0155(15) 0.0027(13) 0.0025(12) 0.0082(14)
C10 0.0163(15) 0.0104(16) 0.0152(15) 0.0023(13) 0.0007(12) 0.0041(13)
C11 0.0203(17) 0.0183(19) 0.0321(19) 0.0067(15) 0.0099(14) 0.0070(15)
C12 0.0199(18) 0.035(2) 0.045(2) 0.0026(19) 0.0047(17) 0.0096(17)
C13 0.0220(17) 0.0123(18) 0.0271(18) 0.0044(14) 0.0032(14) 0.0024(14)
C14 0.037(2) 0.026(2) 0.033(2) 0.0138(18) 0.0115(17) 0.0079(18)
C15 0.0287(19) 0.021(2) 0.0179(17) 0.0027(15) -0.0009(14) 0.0053(16)
C16 0.031(2) 0.043(3) 0.0251(19) 0.0047(18) -0.0053(16) 0.0132(19)
C17 0.0256(18) 0.025(2) 0.0207(17) 0.0037(15) 0.0059(14) 0.0128(16)
C18 0.049(2) 0.022(2) 0.030(2) -0.0032(17) -0.0012(18) 0.0176(19)
C19 0.0214(17) 0.0199(19) 0.0219(17) 0.0039(15) -0.0032(14) 0.0050(15)
C20 0.036(2) 0.030(2) 0.0227(18) 0.0083(16) -0.0047(16) 0.0095(18)
C21 0.0216(17) 0.0170(18) 0.0227(17) 0.0091(14) 0.0021(14) 0.0013(15)
C22 0.0293(19) 0.0149(19) 0.033(2) 0.0066(16) -0.0017(16) 0.0019(16)
C23 0.0186(16) 0.0187(19) 0.0237(17) 0.0085(14) 0.0022(13) 0.0058(14)
C24 0.031(2) 0.019(2) 0.039(2) 0.0093(17) 0.0044(17) -0.0001(17)
C25 0.0188(17) 0.027(2) 0.0265(18) 0.0043(16) -0.0046(14) 0.0060(16)
C26 0.0244(19) 0.037(2) 0.035(2) 0.0147(19) -0.0071(16) 0.0081(18)
C27 0.0237(18) 0.025(2) 0.0251(18) 0.0072(16) 0.0056(14) 0.0139(16)
C28 0.0242(18) 0.034(2) 0.031(2) 0.0072(17) 0.0071(15) 0.0155(17)
C29 0.032(2) 0.0127(18) 0.0306(19) 0.0000(15) 0.0028(16) 0.0035(16)
C30 0.042(2) 0.032(3) 0.043(2) -0.002(2) -0.005(2) 0.006(2)
C31 0.0250(18) 0.0184(19) 0.033(2) 0.0095(16) 0.0051(15) 0.0051(16)
C32 0.038(2) 0.025(2) 0.041(2) 0.0195(18) 0.0075(18) 0.0086(18)
C33 0.0216(17) 0.025(2) 0.0236(18) 0.0059(15) -0.0018(14) 0.0077(16)
C34 0.035(2) 0.042(3) 0.051(3) 0.006(2) -0.0065(19) 0.022(2)
C35 0.050(3) 0.055(3) 0.028(2) 0.004(2) 0.0033(19) 0.035(2)
C36 0.055(3) 0.038(3) 0.0225(19) 0.0018(18) 0.0049(18) 0.021(2)
C37 0.030(2) 0.058(3) 0.032(2) 0.009(2) 0.0003(17) 0.020(2)
C38 0.043(3) 0.056(3) 0.047(3) 0.014(2) -0.005(2) 0.027(2)
C39 0.059(3) 0.054(3) 0.047(3) 0.021(2) 0.005(2) 0.019(3)
C40 0.034(2) 0.077(4) 0.045(3) 0.013(3) 0.010(2) 0.024(3)
C41 0.074(4) 0.047(3) 0.061(3) 0.005(3) -0.005(3) 0.031(3)
C42 0.074(4) 0.053(4) 0.052(3) -0.020(3) -0.021(3) 0.034(3)
C43 0.062(4) 0.049(3) 0.075(4) -0.014(3) -0.026(3) 0.026(3)
C44 0.072(4) 0.061(4) 0.064(3) 0.017(3) -0.008(3) 0.034(3)
C45 0.089(4) 0.045(3) 0.045(3) 0.011(2) -0.019(3) 0.028(3)
C46 0.079(4) 0.031(3) 0.058(3) 0.002(2) -0.031(3) 0.016(3)

loop_
_atom_type_symbol
_atom_type_description
_atom_type_scat_dispersion_real
_atom_type_scat_dispersion_imag
_atom_type_scat_source
C C 0.0033 0.0016 'International Tables Vol C Tables 4.2.6.8 and 6.1.1.4'
H H 0.0000 0.0000 'International Tables Vol C Tables 4.2.6.8 and 6.1.1.4'
P P 0.1023 0.0942 'International Tables Vol C Tables 4.2.6.8 and 6.1.1.4'
Br Br -0.2901 2.4595 'International Tables Vol C Tables 4.2.6.8 and 6.1.1.4'
Pt Pt -1.7033 8.3905 'International Tables Vol C Tables 4.2.6.8 and 6.1.1.4'

loop_
_geom_angle_atom_site_label_1
_geom_angle_atom_site_label_2
_geom_angle_atom_site_label_3
_geom_angle
C1 Pt1 P1 93.71(9)
C1 Pt1 P2 89.06(9)
P1 Pt1 P2 177.08(3)
C1 Pt1 Br2 90.39(9)
P1 Pt1 Br2 86.16(2)
P2 Pt1 Br2 92.87(2)
C1 Pt1 Br3 96.01(9)
P1 Pt1 Br3 94.74(2)
P2 Pt1 Br3 85.91(2)
Br2 Pt1 Br3 173.458(12)
C1 Pt1 Br1 177.22(9)
P1 Pt1 Br1 88.31(2)
P2 Pt1 Br1 88.90(2)
Br2 Pt1 Br1 87.824(16)
Br3 Pt1 Br1 85.727(16)
C15 P1 C13 104.53(16)
C15 P1 C11 101.64(16)
C13 P1 C11 104.50(16)
C15 P1 Pt1 116.44(12)
C13 P1 Pt1 112.34(11)
C11 P1 Pt1 115.91(12)
C2 C1 C9 115.0(3)
C2 C1 Pt1 116.8(2)
C9 C1 Pt1 128.1(2)
C4 Pt2 P3 88.21(9)
C4 Pt2 P4 94.43(9)
P3 Pt2 P4 177.34(3)
C4 Pt2 Br6 95.33(8)
P3 Pt2 Br6 83.24(2)
P4 Pt2 Br6 96.15(2)
C4 Pt2 Br5 87.82(8)
P3 Pt2 Br5 96.04(2)
P4 Pt2 Br5 84.43(2)
Br6 Pt2 Br5 176.740(12)
C4 Pt2 Br4 175.47(9)
P3 Pt2 Br4 88.86(2)
P4 Pt2 Br4 88.53(2)
Br6 Pt2 Br4 87.743(12)
Br5 Pt2 Br4 89.065(12)
C21 P2 C17 101.07(16)
C21 P2 C19 105.69(16)
C17 P2 C19 104.60(16)
C21 P2 Pt1 116.66(11)
C17 P2 Pt1 114.77(12)
C19 P2 Pt1 112.65(11)
C1 C2 C3 124.0(3)
C1 C2 H2 118.0
C3 C2 H2 118.0
C27 P3 C25 104.36(16)
C27 P3 C23 107.48(16)
C25 P3 C23 103.45(16)
C27 P3 Pt2 113.51(12)
C25 P3 Pt2 114.05(12)
C23 P3 Pt2 113.10(11)
C4 C3 C2 123.0(3)
C4 C3 H3 118.5
C2 C3 H3 118.5
C31 P4 C29 103.08(17)
C31 P4 C33 104.73(16)
C29 P4 C33 107.22(17)
C31 P4 Pt2 112.17(12)
C29 P4 Pt2 117.20(13)
C33 P4 Pt2 111.42(12)
C3 C4 C10 115.6(3)
C3 C4 Pt2 116.7(2)
C10 C4 Pt2 127.7(2)
C6 C5 C10 123.1(3)
C6 C5 H5 118.5
C10 C5 H5 118.5
C5 C6 C7 119.2(3)
C5 C6 Br8 118.8(3)
C7 C6 Br8 122.0(2)
C8 C7 C6 119.9(3)
C8 C7 Br7 118.7(2)
C6 C7 Br7 121.4(3)
C7 C8 C9 123.4(3)
C7 C8 H8 118.3
C9 C8 H8 118.3
C8 C9 C1 122.4(3)
C8 C9 C10 116.5(3)
C1 C9 C10 121.1(3)
C5 C10 C4 121.0(3)
C5 C10 C9 117.8(3)
C4 C10 C9 121.2(3)
C12 C11 P1 116.3(3)
C12 C11 H11A 108.2
P1 C11 H11A 108.2
C12 C11 H11B 108.2
P1 C11 H11B 108.2
H11A C11 H11B 107.4
C11 C12 H12A 109.5
C11 C12 H12B 109.5
H12A C12 H12B 109.5
C11 C12 H12C 109.5
H12A C12 H12C 109.5
H12B C12 H12C 109.5
C14 C13 P1 114.7(2)
C14 C13 H13A 108.6
P1 C13 H13A 108.6
C14 C13 H13B 108.6
P1 C13 H13B 108.6
H13A C13 H13B 107.6
C13 C14 H14A 109.5
C13 C14 H14B 109.5
H14A C14 H14B 109.5
C13 C14 H14C 109.5
H14A C14 H14C 109.5
H14B C14 H14C 109.5
C16 C15 P1 116.1(2)
C16 C15 H15A 108.3
P1 C15 H15A 108.3
C16 C15 H15B 108.3
P1 C15 H15B 108.3
H15A C15 H15B 107.4
C15 C16 H16A 109.5
C15 C16 H16B 109.5
H16A C16 H16B 109.5
C15 C16 H16C 109.5
H16A C16 H16C 109.5
H16B C16 H16C 109.5
C18 C17 P2 115.9(3)
C18 C17 H17A 108.3
P2 C17 H17A 108.3
C18 C17 H17B 108.3
P2 C17 H17B 108.3
H17A C17 H17B 107.4
C17 C18 H18A 109.5
C17 C18 H18B 109.5
H18A C18 H18B 109.5
C17 C18 H18C 109.5
H18A C18 H18C 109.5
H18B C18 H18C 109.5
C20 C19 P2 114.9(2)
C20 C19 H19A 108.5
P2 C19 H19A 108.5
C20 C19 H19B 108.5
P2 C19 H19B 108.5
H19A C19 H19B 107.5
C19 C20 H20A 109.5
C19 C20 H20B 109.5
H20A C20 H20B 109.5
C19 C20 H20C 109.5
H20A C20 H20C 109.5
H20B C20 H20C 109.5
C22 C21 P2 117.1(2)
C22 C21 H21A 108.0
P2 C21 H21A 108.0
C22 C21 H21B 108.0
P2 C21 H21B 108.0
H21A C21 H21B 107.3
C21 C22 H22A 109.5
C21 C22 H22B 109.5
H22A C22 H22B 109.5
C21 C22 H22C 109.5
H22A C22 H22C 109.5
H22B C22 H22C 109.5
C24 C23 P3 116.3(2)
C24 C23 H23A 108.2
P3 C23 H23A 108.2
C24 C23 H23B 108.2
P3 C23 H23B 108.2
H23A C23 H23B 107.4
C23 C24 H24A 109.5
C23 C24 H24B 109.5
H24A C24 H24B 109.5
C23 C24 H24C 109.5
H24A C24 H24C 109.5
H24B C24 H24C 109.5
C26 C25 P3 113.6(3)
C26 C25 H25A 108.8
P3 C25 H25A 108.8
C26 C25 H25B 108.8
P3 C25 H25B 108.8
H25A C25 H25B 107.7
C25 C26 H26A 109.5
C25 C26 H26B 109.5
H26A C26 H26B 109.5
C25 C26 H26C 109.5
H26A C26 H26C 109.5
H26B C26 H26C 109.5
C28 C27 P3 113.6(3)
C28 C27 H27A 108.9
P3 C27 H27A 108.9
C28 C27 H27B 108.9
P3 C27 H27B 108.9
H27A C27 H27B 107.7
C27 C28 H28A 109.5
C27 C28 H28B 109.5
H28A C28 H28B 109.5
C27 C28 H28C 109.5
H28A C28 H28C 109.5
H28B C28 H28C 109.5
C30 C29 P4 115.0(3)
C30 C29 H29A 108.5
P4 C29 H29A 108.5
C30 C29 H29B 108.5
P4 C29 H29B 108.5
H29A C29 H29B 107.5
C29 C30 H30A 109.5
C29 C30 H30B 109.5
H30A C30 H30B 109.5
C29 C30 H30C 109.5
H30A C30 H30C 109.5
H30B C30 H30C 109.5
C32 C31 P4 115.3(3)
C32 C31 H31A 108.5
P4 C31 H31A 108.5
C32 C31 H31B 108.5
P4 C31 H31B 108.5
H31A C31 H31B 107.5
C31 C32 H32A 109.5
C31 C32 H32B 109.5
H32A C32 H32B 109.5
C31 C32 H32C 109.5
H32A C32 H32C 109.5
H32B C32 H32C 109.5
C34 C33 P4 118.3(3)
C34 C33 H33A 107.7
P4 C33 H33A 107.7
C34 C33 H33B 107.7
P4 C33 H33B 107.7
H33A C33 H33B 107.1
C33 C34 H34A 109.5
C33 C34 H34B 109.5
H34A C34 H34B 109.5
C33 C34 H34C 109.5
H34A C34 H34C 109.5
H34B C34 H34C 109.5
C40 C35 C36 120.5(4)
C40 C35 H35 119.7
C36 C35 H35 119.7
C37 C36 C35 120.6(4)
C37 C36 H36 119.7
C35 C36 H36 119.7
C36 C37 C38 119.4(4)
C36 C37 H37 120.3
C38 C37 H37 120.3
C37 C38 C39 120.6(4)
C37 C38 H38 119.7
C39 C38 H38 119.7
C38 C39 C40 119.4(5)
C38 C39 H39 120.3
C40 C39 H39 120.3
C35 C40 C39 119.4(4)
C35 C40 H40 120.3
C39 C40 H40 120.3
C46 C41 C42 119.4(6)
C46 C41 H41 120.3
C42 C41 H41 120.3
C43 C42 C41 119.6(5)
C43 C42 H42 120.2
C41 C42 H42 120.2
C42 C43 C44 121.0(5)
C42 C43 H43 119.5
C44 C43 H43 119.5
C45 C44 C43 119.2(6)
C45 C44 H44 120.4
C43 C44 H44 120.4
C46 C45 C44 120.1(5)
C46 C45 H45 119.9
C44 C45 H45 119.9
C45 C46 C41 120.6(5)
C45 C46 H46 119.7
C41 C46 H46 119.7

loop_
_geom_bond_atom_site_label_1
_geom_bond_atom_site_label_2
_geom_bond_distance
Pt1 C1 2.104(3)
Pt1 P1 2.4020(9)
Pt1 P2 2.4116(9)
Pt1 Br2 2.4784(4)
Pt1 Br3 2.4807(4)
Pt1 Br1 2.5827(4)
P1 C15 1.826(3)
P1 C13 1.834(3)
P1 C11 1.836(3)
C1 C2 1.377(4)
C1 C9 1.435(4)
Pt2 C4 2.104(3)
Pt2 P3 2.4013(9)
Pt2 P4 2.4094(9)
Pt2 Br6 2.4794(5)
Pt2 Br5 2.4854(5)
Pt2 Br4 2.5864(5)
P2 C21 1.828(3)
P2 C17 1.828(3)
P2 C19 1.832(3)
C2 C3 1.413(4)
C2 H2 0.9500
P3 C27 1.816(3)
P3 C25 1.833(3)
P3 C23 1.843(3)
C3 C4 1.370(4)
C3 H3 0.9500
P4 C31 1.827(3)
P4 C29 1.833(4)
P4 C33 1.834(3)
C4 C10 1.438(4)
C5 C6 1.365(4)
C5 C10 1.418(4)
C5 H5 0.9500
C6 C7 1.398(5)
C6 Br8 1.893(3)
Br7 C7 1.896(3)
C7 C8 1.362(5)
C8 C9 1.421(4)
C8 H8 0.9500
C9 C10 1.445(4)
C11 C12 1.520(5)
C11 H11A 0.9900
C11 H11B 0.9900
C12 H12A 0.9800
C12 H12B 0.9800
C12 H12C 0.9800
C13 C14 1.532(5)
C13 H13A 0.9900
C13 H13B 0.9900
C14 H14A 0.9800
C14 H14B 0.9800
C14 H14C 0.9800
C15 C16 1.530(5)
C15 H15A 0.9900
C15 H15B 0.9900
C16 H16A 0.9800
C16 H16B 0.9800
C16 H16C 0.9800
C17 C18 1.519(5)
C17 H17A 0.9900
C17 H17B 0.9900
C18 H18A 0.9800
C18 H18B 0.9800
C18 H18C 0.9800
C19 C20 1.534(5)
C19 H19A 0.9900
C19 H19B 0.9900
C20 H20A 0.9800
C20 H20B 0.9800
C20 H20C 0.9800
C21 C22 1.524(5)
C21 H21A 0.9900
C21 H21B 0.9900
C22 H22A 0.9800
C22 H22B 0.9800
C22 H22C 0.9800
C23 C24 1.532(5)
C23 H23A 0.9900
C23 H23B 0.9900
C24 H24A 0.9800
C24 H24B 0.9800
C24 H24C 0.9800
C25 C26 1.535(5)
C25 H25A 0.9900
C25 H25B 0.9900
C26 H26A 0.9800
C26 H26B 0.9800
C26 H26C 0.9800
C27 C28 1.543(5)
C27 H27A 0.9900
C27 H27B 0.9900
C28 H28A 0.9800
C28 H28B 0.9800
C28 H28C 0.9800
C29 C30 1.513(5)
C29 H29A 0.9900
C29 H29B 0.9900
C30 H30A 0.9800
C30 H30B 0.9800
C30 H30C 0.9800
C31 C32 1.524(5)
C31 H31A 0.9900
C31 H31B 0.9900
C32 H32A 0.9800
C32 H32B 0.9800
C32 H32C 0.9800
C33 C34 1.528(5)
C33 H33A 0.9900
C33 H33B 0.9900
C34 H34A 0.9800
C34 H34B 0.9800
C34 H34C 0.9800
C35 C40 1.370(7)
C35 C36 1.372(6)
C35 H35 0.9500
C36 C37 1.368(6)
C36 H36 0.9500
C37 C38 1.371(6)
C37 H37 0.9500
C38 C39 1.382(6)
C38 H38 0.9500
C39 C40 1.388(7)
C39 H39 0.9500
C40 H40 0.9500
C41 C46 1.381(7)
C41 C42 1.390(7)
C41 H41 0.9500
C42 C43 1.368(7)
C42 H42 0.9500
C43 C44 1.383(7)
C43 H43 0.9500
C44 C45 1.382(7)
C44 H44 0.9500
C45 C46 1.369(7)
C45 H45 0.9500
C46 H46 0.9500

loop_
_geom_torsion_atom_site_label_1
_geom_torsion_atom_site_label_2
_geom_torsion_atom_site_label_3
_geom_torsion_atom_site_label_4
_geom_torsion
C9 C1 C2 C3 1.9(5)
Pt1 C1 C2 C3 -174.7(2)
C1 C2 C3 C4 0.3(5)
C2 C3 C4 C10 -2.0(5)
C2 C3 C4 Pt2 178.2(2)
C10 C5 C6 C7 -0.1(5)
C10 C5 C6 Br8 178.8(3)
C5 C6 C7 C8 1.2(5)
Br8 C6 C7 C8 -177.6(3)
C5 C6 C7 Br7 -178.4(3)
Br8 C6 C7 Br7 2.7(4)
C6 C7 C8 C9 0.3(5)
Br7 C7 C8 C9 180.0(2)
C7 C8 C9 C1 178.1(3)
C7 C8 C9 C10 -2.8(5)
C2 C1 C9 C8 176.6(3)
Pt1 C1 C9 C8 -7.2(5)
C2 C1 C9 C10 -2.4(4)
Pt1 C1 C9 C10 173.8(2)
C6 C5 C10 C4 179.5(3)
C6 C5 C10 C9 -2.4(5)
C3 C4 C10 C5 179.3(3)
Pt2 C4 C10 C5 -0.9(4)
C3 C4 C10 C9 1.3(4)
Pt2 C4 C10 C9 -178.9(2)
C8 C9 C10 C5 3.8(4)
C1 C9 C10 C5 -177.2(3)
C8 C9 C10 C4 -178.2(3)
C1 C9 C10 C4 0.9(5)
C15 P1 C11 C12 160.3(3)
C13 P1 C11 C12 51.8(3)
Pt1 P1 C11 C12 -72.4(3)
C15 P1 C13 C14 -48.8(3)
C11 P1 C13 C14 57.6(3)
Pt1 P1 C13 C14 -176.0(2)
C13 P1 C15 C16 -62.7(3)
C11 P1 C15 C16 -171.2(3)
Pt1 P1 C15 C16 61.9(3)
C21 P2 C17 C18 158.7(3)
C19 P2 C17 C18 49.0(3)
Pt1 P2 C17 C18 -74.9(3)
C21 P2 C19 C20 -44.6(3)
C17 P2 C19 C20 61.6(3)
Pt1 P2 C19 C20 -173.1(2)
C17 P2 C21 C22 -176.1(3)
C19 P2 C21 C22 -67.4(3)
Pt1 P2 C21 C22 58.7(3)
C27 P3 C23 C24 -3.5(3)
C25 P3 C23 C24 106.5(3)
Pt2 P3 C23 C24 -129.6(2)
C27 P3 C25 C26 57.7(3)
C23 P3 C25 C26 -54.6(3)
Pt2 P3 C25 C26 -177.9(2)
C25 P3 C27 C28 53.2(3)
C23 P3 C27 C28 162.6(2)
Pt2 P3 C27 C28 -71.5(3)
C31 P4 C29 C30 52.1(3)
C33 P4 C29 C30 162.3(3)
Pt2 P4 C29 C30 -71.6(3)
C29 P4 C31 C32 60.1(3)
C33 P4 C31 C32 -51.9(3)
Pt2 P4 C31 C32 -172.9(2)
C31 P4 C33 C34 94.5(3)
C29 P4 C33 C34 -14.6(3)
Pt2 P4 C33 C34 -144.0(3)
C40 C35 C36 C37 0.7(6)
C35 C36 C37 C38 -0.3(6)
C36 C37 C38 C39 -1.0(7)
C37 C38 C39 C40 1.9(7)
C36 C35 C40 C39 0.2(7)
C38 C39 C40 C35 -1.5(7)
C46 C41 C42 C43 0.3(8)
C41 C42 C43 C44 -0.2(8)
C42 C43 C44 C45 -0.7(8)
C43 C44 C45 C46 1.5(8)
C44 C45 C46 C41 -1.4(8)
C42 C41 C46 C45 0.5(7)
